data_7135655
loop_
_publ_author_name
'Yeung, Serena'
'Allen, Emily G.'
'Jones, Kieran D.'
'Argent, Stephen P.'
'Lam, Hon Wai'

_publ_section_title
;
 Concise synthesis of triasteranones from barbaralones.
;
_journal_issue 28
_journal_name_full 'Chemical communications (Cambridge, England)'
_journal_page_first 7348
_journal_page_last 7352
_journal_paper_doi 10.1039/d6cc00474a
_journal_volume 62
_journal_year 2026
_chemical_formula_moiety 'C22 H16 Br Cl O3'
_chemical_formula_sum 'C22 H16 Br Cl O3'
_chemical_formula_weight 443.71
_space_group_crystal_system triclinic
_space_group_IT_number 2
_space_group_name_Hall '-P 1'
_space_group_name_H-M_alt 'P -1'
_atom_sites_solution_hydrogens geom
_atom_sites_solution_primary dual
_atom_sites_solution_secondary difmap
_audit_creation_date 2025-11-03
_audit_creation_method
;
Olex2 1.5
(compiled 2025.07.13 svn.rb7424aed for OlexSys, GUI svn.r7314)
;
_audit_update_record
;
2026-01-12 deposited with the CCDC.	2026-03-10 downloaded from the CCDC.
;
_cell_angle_alpha 84.693(3)
_cell_angle_beta 75.054(3)
_cell_angle_gamma 79.844(3)
_cell_formula_units_Z 2
_cell_length_a 6.6789(2)
_cell_length_b 11.1715(5)
_cell_length_c 12.6773(5)
_cell_measurement_reflns_used 10154
_cell_measurement_temperature 120(2)
_cell_measurement_theta_max 72.2120
_cell_measurement_theta_min 5.2590
_cell_volume 898.48(6)
_computing_cell_refinement 'CrysAlisPro 1.171.43.63a (Rigaku OD, 2023)'
_computing_data_collection 'CrysAlisPro system (CCD 40.53 (release 29-04-2019))'
_computing_data_reduction 'CrysAlisPro 1.171.43.63a (Rigaku OD, 2023)'
_computing_molecular_graphics 'Olex2 1.5 (Dolomanov et al., 2009)'
_computing_publication_material 'Olex2 1.5 (Dolomanov et al., 2009)'
_computing_structure_refinement 'SHELXL 2018/3 (Sheldrick, 2015)'
_computing_structure_solution 'SHELXT 2018/2 (Sheldrick, 2018)'
_diffrn_ambient_environment 'N2 gas'
_diffrn_ambient_temperature 120(2)
_diffrn_crystal_treatment 'flash frozen in gaseous N2'
_diffrn_detector 'CCD area detector'
_diffrn_detector_area_resol_mean 4.2207
_diffrn_detector_type 'Agilent Diffraction Titan S2 detector'
_diffrn_measured_fraction_theta_full 0.999
_diffrn_measured_fraction_theta_max 0.978
_diffrn_measurement_details
;
List of Runs (angles in degrees, time in seconds):

  # Type    Start    End  Width  t~exp~   \w     \q     \k     \f   Frames
#--------------------------------------------------------------------------
  1  \w    -21.00  27.00   1.00    1.00    --  -42.12  38.00 -90.00   48
  2  \w     13.00 114.00   1.00    1.00    --   42.12  74.00-106.81  101
  3  \w     13.00  67.00   1.00    1.00    --   42.12  73.00-176.04   54
  4  \w    -28.00  68.00   1.00    1.00    --   42.12 -57.00 120.00   96
  5  \w    -28.00  68.00   1.00    1.00    --   42.12 -57.00 -30.00   96
  6  \w     13.00 103.00   1.00    1.00    --   42.12  70.00  -1.58   90
  7  \w     20.00  59.00   1.00    1.00    --   42.12  57.00 150.00   39
  8  \w     54.00  81.00   1.00    1.00    --   42.12-125.00-120.00   27
  9  \w     69.00  96.00   1.00    1.00    --   42.12  38.00 150.00   27
 10  \w     90.00 115.00   1.00    1.00    --   42.12  74.00  78.91   25
 11  \w     20.00  50.00   1.00    1.00    --   42.12  38.00 150.00   30
 12  \w     11.00  73.00   1.00    1.00    --   42.12  74.00  78.91   62
 13  \w     17.00  44.00   1.00    1.00    --   42.12  57.00 -30.00   27
 14  \w     78.00 146.00   1.00    3.00    --  101.13  54.00  82.37   68
 15  \w     74.00 101.00   1.00    3.00    --  101.13  62.00 -10.16   27
 16  \w     75.00 102.00   1.00    3.00    --  101.13  58.00 139.43   27
 17  \w    128.00 156.00   1.00    3.00    --  101.13  62.00-108.07   28
 18  \w     74.00 100.00   1.00    3.00    --  101.13  61.00-180.00   26
 19  \w     74.00 121.00   1.00    3.00    --  101.13  62.00-108.07   47
 20  \w     77.00 113.00   1.00    3.00    --  101.13  47.00  68.52   36
 21  \w     75.00 123.00   1.00    3.00    --  101.13  61.00 -44.00   48
 22  \w     31.00  93.00   1.00    3.00    --  101.13 -61.00 177.00   62
 23  \w     81.00 123.00   1.00    3.00    --  101.13  51.00-154.41   42
 24  \w    120.00 168.00   1.00    3.00    --  101.13  61.00 120.00   48
 25  \w     29.00 112.00   1.00    3.00    --  101.13-125.00  90.00   83
 26  \w     74.00 100.00   1.00    3.00    --  101.13  61.00  60.00   26
 27  \w     27.00 127.00   1.00    3.00    --  101.13 -77.00 -90.00  100
 28  \w     84.00 113.00   1.00    3.00    --  101.13-125.00 -60.00   29
 29  \w     74.00 100.00   1.00    3.00    --  101.13  61.00-120.00   26
 30  \w     81.00 108.00   1.00    3.00    --  101.13  61.00 150.00   27
 31  \w     75.00 108.00   1.00    3.00    --  101.13  59.00 -70.35   33
 32  \w     28.00 113.00   1.00    3.00    --  101.13-125.00-150.00   85
 33  \w    108.00 133.00   1.00    3.00    --  101.13  61.00 -30.00   25
 34  \w     77.00 170.00   1.00    3.00    --  101.13  48.00  30.60   93
 35  \w     74.00 101.00   1.00    3.00    --  101.13  61.00 -30.00   27
 36  \w    143.00 168.00   1.00    3.00    --  101.13  61.00  30.00   25
 37  \w     74.00 104.00   1.00    3.00    --  101.13  61.00 -60.00   30
 38  \w     73.00 169.00   1.00    3.00    --  101.13  65.00-151.97   96
 39  \w     74.00 101.00   1.00    3.00    --  101.13  61.00  30.00   27
 40  \w     76.00 102.00   1.00    3.00    --  101.13  61.00 120.00   26
 41  \w    144.00 170.00   1.00    3.00    --  101.13  61.00 150.00   26
 42  \w     35.00  92.00   1.00    3.00    --  101.13 -61.00  60.00   57
 43  \w     71.00 172.00   1.00    3.00    --  101.13  74.00  86.92  101
 44  \w     80.00 165.00   1.00    3.00    --  101.13  45.00   0.00   85
 45  \w     74.00 166.00   1.00    3.00    --  101.13  61.00 -90.00   92
 46  \w    136.00 170.00   1.00    3.00    --  101.13  58.00 139.43   34
;
_diffrn_measurement_device '\k-geometry diffractometer'
_diffrn_measurement_device_type 'SuperNova, Titan S2'
_diffrn_measurement_method '\w scans'
_diffrn_measurement_specimen_support 'MiTeGen micromount'
_diffrn_orient_matrix_type 'CrysAlisPro convention (1999,Acta A55,543-557)'
_diffrn_orient_matrix_UB_11 0.2068513000
_diffrn_orient_matrix_UB_12 -0.0210695000
_diffrn_orient_matrix_UB_13 0.0365106000
_diffrn_orient_matrix_UB_21 -0.0920721000
_diffrn_orient_matrix_UB_22 0.0997890000
_diffrn_orient_matrix_UB_23 0.0831505000
_diffrn_orient_matrix_UB_31 -0.0848462000
_diffrn_orient_matrix_UB_32 -0.0962985000
_diffrn_orient_matrix_UB_33 0.0872430000
_diffrn_radiation_monochromator mirror
_diffrn_radiation_probe x-ray
_diffrn_radiation_type 'Cu K\a'
_diffrn_radiation_wavelength 1.54184
_diffrn_reflns_av_R_equivalents 0.0228
_diffrn_reflns_av_unetI/netI 0.0190
_diffrn_reflns_Laue_measured_fraction_full 0.999
_diffrn_reflns_Laue_measured_fraction_max 0.978
_diffrn_reflns_limit_h_max 8
_diffrn_reflns_limit_h_min -8
_diffrn_reflns_limit_k_max 13
_diffrn_reflns_limit_k_min -13
_diffrn_reflns_limit_l_max 15
_diffrn_reflns_limit_l_min -15
_diffrn_reflns_number 13940
_diffrn_reflns_point_group_measured_fraction_full 0.999
_diffrn_reflns_point_group_measured_fraction_max 0.978
_diffrn_reflns_theta_full 67.684
_diffrn_reflns_theta_max 72.362
_diffrn_reflns_theta_min 3.613
_diffrn_source 'microfocus sealed tube'
_diffrn_source_type 'Agilent Diffraction microfocus tube'
_exptl_absorpt_coefficient_mu 4.661
_exptl_absorpt_correction_T_max 0.938
_exptl_absorpt_correction_T_min 0.648
_exptl_absorpt_correction_type gaussian
_exptl_absorpt_process_details
;
CrysAlisPro 1.171.43.63a (Rigaku Oxford Diffraction, 2023)
Numerical absorption correction based on gaussian integration over
a multifaceted crystal model
Empirical absorption correction using spherical harmonics,
implemented in SCALE3 ABSPACK scaling algorithm.
;
_exptl_crystal_colour colourless
_exptl_crystal_colour_primary colourless
_exptl_crystal_density_diffrn 1.640
_exptl_crystal_description irregular
_exptl_crystal_F_000 448
_exptl_crystal_recrystallization_method 'Re-crystallisation from solvent: n-heptane, dichloromethane'
_exptl_crystal_size_max 0.14
_exptl_crystal_size_mid 0.13
_exptl_crystal_size_min 0.05
_refine_diff_density_max 0.375
_refine_diff_density_min -0.276
_refine_diff_density_rms 0.047
_refine_ls_extinction_method none
_refine_ls_goodness_of_fit_ref 1.035
_refine_ls_hydrogen_treatment constr
_refine_ls_matrix_type full
_refine_ls_number_parameters 244
_refine_ls_number_reflns 3487
_refine_ls_number_restraints 0
_refine_ls_restrained_S_all 1.035
_refine_ls_R_factor_all 0.0201
_refine_ls_R_factor_gt 0.0190
_refine_ls_shift/su_max 0.001
_refine_ls_shift/su_mean 0.000
_refine_ls_structure_factor_coef Fsqd
_refine_ls_weighting_details 'w=1/[\s^2^(Fo^2^)+(0.0173P)^2^+0.5282P] where P=(Fo^2^+2Fc^2^)/3'
_refine_ls_weighting_scheme calc
_refine_ls_wR_factor_gt 0.0454
_refine_ls_wR_factor_ref 0.0461
_reflns_Friedel_coverage 0.000
_reflns_number_gt 3332
_reflns_number_total 3487
_reflns_threshold_expression 'I > 2\s(I)'
_cod_data_source_file d6cc00474a2.cif
_cod_data_source_block syhwlj
_cod_depositor_comments 'Adding full bibliography for 7135655--7135659.cif.'
_cod_database_code 7135655
_nottingham_internal_coll_name SYHWLJ
_nottingham_internal_coll_number 20298
_nottingham_internal_coll_client SY/HWL
_nottingham_internal_coll_type custom
_nottingham_internal_coll_frame_method '\w scans'
_nottingham_internal_coll_frame_time '1.00, 3.00'
_nottingham_internal_coll_frame_width 1.00
_nottingham_internal_coll_user pczspa
_nottingham_internal_coll_date 06/10/2025
_nottingham_internal_coll_location NOTTS
_nottingham_internal_coll_instrument 'GVA, PL13110002'
_nottingham_internal_process_date 07/10/2025
_nottingham_internal_process_user pczspa
_nottingham_internal_solution_date 07/10/2025
_nottingham_internal_solution_user pczspa
_nottingham_internal_refinement_date 03/11/2025
_nottingham_internal_refinement_user pczspa
_nottingham_internal_validation_date 03/11/2025
_nottingham_internal_validation_user pczspa
_nottingham_internal_archive_date 03/11/2025
_shelx_shelxl_version_number 2018/3
_chemical_oxdiff_formula 'C22 H16 O3 Cl1 Br1 '
_chemical_oxdiff_usercomment 'SYHWLJ #20298 GVA-2379 SY/HWL fomblin oil on micromount'
_shelx_space_group_comment
;
The symmetry employed for this shelxl refinement is uniquely defined
by the following loop, which should always be used as a source of
symmetry information in preference to the above space-group names.
They are only intended as comments.
;
_shelx_estimated_absorpt_t_max 0.800
_shelx_estimated_absorpt_t_min 0.561
_olex2_refinement_description
;
1. Fixed Uiso
 At 1.2 times of:
  All C(H) groups
2.a Ternary CH refined with riding coordinates:
 C1(H1), C2(H2), C5(H5), C6(H6), C7(H7), C8(H8), C9(H9)
2.b Aromatic/amide H refined with riding coordinates:
 C17(H17), C18(H18), C19(H19), C20(H20), C23(H23), C24(H24), C25(H25),
 C26(H26), C27(H27)
;
_olex2_exptl_crystal_mounting_method 'in fomblin film on a micromount'
_olex2_submission_special_instructions 'No special instructions were received'
_oxdiff_exptl_absorpt_empirical_details
;
Empirical correction (ABSPACK) includes:
- Absorption correction using spherical harmonics
- Frame scaling
;
_oxdiff_exptl_absorpt_empirical_full_max 1.183
_oxdiff_exptl_absorpt_empirical_full_min 0.861

loop_
_space_group_symop_operation_xyz
'x, y, z'
'-x, -y, -z'

loop_
_atom_site_label
_atom_site_type_symbol
_atom_site_fract_x
_atom_site_fract_y
_atom_site_fract_z
_atom_site_U_iso_or_equiv
_atom_site_adp_type
_atom_site_occupancy
_atom_site_site_symmetry_order
_atom_site_calc_flag
_atom_site_refinement_flags_posn
_atom_site_refinement_flags_adp
_atom_site_refinement_flags_occupancy
_atom_site_disorder_assembly
_atom_site_disorder_group
C1 C 0.5000(2) 0.69122(13) 0.82066(11) 0.0176(3) Uani 1 1 d . . . . .
H1 H 0.392808 0.709146 0.890949 0.021 Uiso 1 1 calc R U . . .
C2 C 0.4956(2) 0.56715(13) 0.78437(11) 0.0165(3) Uani 1 1 d . . . . .
H2 H 0.357023 0.553323 0.775602 0.020 Uiso 1 1 calc R U . . .
C3 C 0.6312(2) 0.45551(12) 0.82344(11) 0.0146(3) Uani 1 1 d . . . . .
C4 C 0.7693(2) 0.48177(12) 0.89228(11) 0.0141(3) Uani 1 1 d . . . . .
C5 C 0.8527(2) 0.59836(13) 0.86725(11) 0.0158(3) Uani 1 1 d . . . . .
H5 H 0.945326 0.615245 0.912921 0.019 Uiso 1 1 calc R U . . .
C6 C 0.7131(2) 0.70784(13) 0.82918(11) 0.0168(3) Uani 1 1 d . . . . .
H6 H 0.724187 0.788836 0.852900 0.020 Uiso 1 1 calc R U . . .
C7 C 0.9019(2) 0.64697(12) 0.74859(11) 0.0157(3) Uani 1 1 d . . . . .
H7 H 1.023916 0.692182 0.725002 0.019 Uiso 1 1 calc R U . . .
C8 C 0.8707(2) 0.57038(13) 0.66540(11) 0.0156(3) Uani 1 1 d . . . . .
H8 H 0.856085 0.622728 0.598586 0.019 Uiso 1 1 calc R U . . .
C9 C 0.6851(2) 0.50629(13) 0.70414(11) 0.0159(3) Uani 1 1 d . . . . .
H9 H 0.656163 0.457393 0.649083 0.019 Uiso 1 1 calc R U . . .
O10 O 0.80994(16) 0.41163(9) 0.96582(8) 0.0192(2) Uani 1 1 d . . . . .
Br11 Br 1.12784(2) 0.44554(2) 0.62726(2) 0.01936(5) Uani 1 1 d . . . . .
O12 O 0.45493(16) 0.77832(9) 0.73232(8) 0.0200(2) Uani 1 1 d . . . . .
C13 C 0.2657(2) 0.84744(12) 0.74665(12) 0.0166(3) Uani 1 1 d . . . . .
O14 O 0.13159(17) 0.85250(11) 0.83074(9) 0.0264(2) Uani 1 1 d . . . . .
C15 C 0.2460(2) 0.92198(13) 0.64454(12) 0.0164(3) Uani 1 1 d . . . . .
C16 C 0.3030(2) 0.87657(13) 0.54037(12) 0.0177(3) Uani 1 1 d . . . . .
C17 C 0.2903(2) 0.95258(14) 0.44877(13) 0.0216(3) Uani 1 1 d . . . . .
H17 H 0.331020 0.920507 0.378184 0.026 Uiso 1 1 calc R U . . .
C18 C 0.2177(2) 1.07580(15) 0.46107(14) 0.0250(3) Uani 1 1 d . . . . .
H18 H 0.211072 1.128672 0.398484 0.030 Uiso 1 1 calc R U . . .
C19 C 0.1548(2) 1.12226(14) 0.56402(15) 0.0252(3) Uani 1 1 d . . . . .
H19 H 0.102030 1.206489 0.572168 0.030 Uiso 1 1 calc R U . . .
C20 C 0.1689(2) 1.04602(13) 0.65493(13) 0.0211(3) Uani 1 1 d . . . . .
H20 H 0.125591 1.078400 0.725412 0.025 Uiso 1 1 calc R U . . .
Cl21 Cl 0.37903(6) 0.72102(3) 0.52131(3) 0.02417(9) Uani 1 1 d . . . . .
C22 C 0.5557(2) 0.33480(13) 0.84569(11) 0.0159(3) Uani 1 1 d . . . . .
C23 C 0.3445(2) 0.32507(13) 0.87948(11) 0.0179(3) Uani 1 1 d . . . . .
H23 H 0.242223 0.396626 0.887878 0.021 Uiso 1 1 calc R U . . .
C24 C 0.2807(2) 0.21083(15) 0.90131(12) 0.0224(3) Uani 1 1 d . . . . .
H24 H 0.135517 0.205064 0.924676 0.027 Uiso 1 1 calc R U . . .
C25 C 0.4288(3) 0.10581(14) 0.88894(13) 0.0246(3) Uani 1 1 d . . . . .
H25 H 0.385516 0.028125 0.903754 0.030 Uiso 1 1 calc R U . . .
C26 C 0.6413(3) 0.11491(14) 0.85470(13) 0.0256(3) Uani 1 1 d . . . . .
H26 H 0.743432 0.043315 0.846320 0.031 Uiso 1 1 calc R U . . .
C27 C 0.7038(2) 0.22844(14) 0.83283(13) 0.0216(3) Uani 1 1 d . . . . .
H27 H 0.848979 0.234045 0.808810 0.026 Uiso 1 1 calc R U . . .

loop_
_atom_site_aniso_label
_atom_site_aniso_U_11
_atom_site_aniso_U_22
_atom_site_aniso_U_33
_atom_site_aniso_U_23
_atom_site_aniso_U_13
_atom_site_aniso_U_12
C1 0.0180(7) 0.0171(7) 0.0149(7) 0.0034(5) -0.0036(5) 0.0014(5)
C2 0.0151(7) 0.0186(7) 0.0160(7) 0.0023(5) -0.0063(5) -0.0011(5)
C3 0.0139(6) 0.0161(7) 0.0136(6) 0.0002(5) -0.0043(5) -0.0007(5)
C4 0.0124(6) 0.0170(7) 0.0116(6) -0.0019(5) -0.0020(5) 0.0003(5)
C5 0.0166(7) 0.0180(7) 0.0137(7) -0.0018(5) -0.0056(5) -0.0020(5)
C6 0.0201(7) 0.0144(6) 0.0151(7) -0.0007(5) -0.0042(5) -0.0011(5)
C7 0.0163(7) 0.0150(6) 0.0157(7) 0.0006(5) -0.0042(5) -0.0023(5)
C8 0.0162(7) 0.0162(6) 0.0132(6) -0.0002(5) -0.0031(5) -0.0003(5)
C9 0.0175(7) 0.0178(7) 0.0136(7) -0.0003(5) -0.0065(5) -0.0022(5)
O10 0.0207(5) 0.0219(5) 0.0157(5) 0.0025(4) -0.0075(4) -0.0026(4)
Br11 0.01832(8) 0.01942(8) 0.01900(8) -0.00457(6) -0.00238(6) -0.00088(6)
O12 0.0168(5) 0.0201(5) 0.0187(5) 0.0053(4) -0.0026(4) 0.0032(4)
C13 0.0160(7) 0.0135(6) 0.0217(7) -0.0038(5) -0.0064(6) -0.0019(5)
O14 0.0197(5) 0.0328(6) 0.0213(6) -0.0002(5) -0.0013(4) 0.0038(4)
C15 0.0118(6) 0.0150(7) 0.0234(7) 0.0005(5) -0.0064(5) -0.0023(5)
C16 0.0138(7) 0.0165(7) 0.0238(7) 0.0001(6) -0.0058(5) -0.0034(5)
C17 0.0156(7) 0.0285(8) 0.0223(7) 0.0042(6) -0.0060(6) -0.0084(6)
C18 0.0177(7) 0.0256(8) 0.0340(9) 0.0139(7) -0.0118(6) -0.0094(6)
C19 0.0195(7) 0.0147(7) 0.0433(10) 0.0044(6) -0.0123(7) -0.0036(6)
C20 0.0156(7) 0.0175(7) 0.0313(8) -0.0027(6) -0.0083(6) -0.0006(5)
Cl21 0.03062(19) 0.01767(17) 0.02357(18) -0.00547(13) -0.00561(14) -0.00140(14)
C22 0.0183(7) 0.0182(7) 0.0123(6) -0.0005(5) -0.0053(5) -0.0035(5)
C23 0.0177(7) 0.0208(7) 0.0160(7) -0.0013(5) -0.0056(5) -0.0028(5)
C24 0.0222(7) 0.0291(8) 0.0187(7) 0.0006(6) -0.0057(6) -0.0111(6)
C25 0.0340(9) 0.0211(7) 0.0220(8) 0.0017(6) -0.0086(6) -0.0117(6)
C26 0.0290(8) 0.0180(7) 0.0285(8) -0.0006(6) -0.0066(7) -0.0013(6)
C27 0.0191(7) 0.0203(7) 0.0241(8) -0.0004(6) -0.0040(6) -0.0018(6)

loop_
_atom_type_symbol
_atom_type_description
_atom_type_scat_dispersion_real
_atom_type_scat_dispersion_imag
_atom_type_scat_source
C C 0.0181 0.0091 'International Tables Vol C Tables 4.2.6.8 and 6.1.1.4'
H H 0.0000 0.0000 'International Tables Vol C Tables 4.2.6.8 and 6.1.1.4'
Br Br -0.6763 1.2805 'International Tables Vol C Tables 4.2.6.8 and 6.1.1.4'
Cl Cl 0.3639 0.7018 'International Tables Vol C Tables 4.2.6.8 and 6.1.1.4'
O O 0.0492 0.0322 'International Tables Vol C Tables 4.2.6.8 and 6.1.1.4'

loop_
_exptl_crystal_face_index_h
_exptl_crystal_face_index_k
_exptl_crystal_face_index_l
_exptl_crystal_face_perp_dist
0 -7 -1 0.0246
2 -3 -6 0.0487
2 2 -6 0.0543
0 7 1 0.0233
0 -4 6 0.0530
-4 -5 0 0.0630
-4 -2 -4 0.0572
0 4 -6 0.0572
3 5 -3 0.0487
4 4 0 0.0510
4 1 6 0.0675
1 5 7 0.0526
0 0 8 0.0638
2 6 -3 0.0386
0 -2 -8 0.0638
0 6 4 0.0290
-4 1 0 0.0572
-4 3 -2 0.0566
4 -1 1 0.0598
3 -4 3 0.0612
-3 -4 -6 0.0534

loop_
_geom_angle_atom_site_label_1
_geom_angle_atom_site_label_2
_geom_angle_atom_site_label_3
_geom_angle
_geom_angle_site_symmetry_1
_geom_angle_site_symmetry_3
_geom_angle_publ_flag
C2 C1 H1 110.9 . . ?
C6 C1 H1 110.9 . . ?
C6 C1 C2 113.15(12) . . ?
O12 C1 H1 110.9 . . ?
O12 C1 C2 105.97(11) . . ?
O12 C1 C6 104.81(11) . . ?
C1 C2 H2 115.6 . . ?
C1 C2 C3 119.57(11) . . ?
C3 C2 H2 115.6 . . ?
C9 C2 C1 118.61(12) . . ?
C9 C2 H2 115.6 . . ?
C9 C2 C3 61.03(9) . . ?
C2 C3 C9 58.63(9) . . ?
C4 C3 C2 115.24(11) . . ?
C4 C3 C9 115.20(12) . . ?
C22 C3 C2 120.60(12) . . ?
C22 C3 C4 116.57(12) . . ?
C22 C3 C9 117.96(11) . . ?
C5 C4 C3 116.87(12) . . ?
O10 C4 C3 121.93(13) . . ?
O10 C4 C5 121.20(12) . . ?
C4 C5 H5 116.6 . . ?
C4 C5 C6 117.63(12) . . ?
C4 C5 C7 117.90(11) . . ?
C6 C5 H5 116.6 . . ?
C6 C5 C7 59.10(9) . . ?
C7 C5 H5 116.6 . . ?
C1 C6 C5 118.07(12) . . ?
C1 C6 H6 116.2 . . ?
C1 C6 C7 118.20(12) . . ?
C5 C6 H6 116.2 . . ?
C7 C6 C5 60.50(9) . . ?
C7 C6 H6 116.2 . . ?
C5 C7 H7 116.2 . . ?
C6 C7 C5 60.40(9) . . ?
C6 C7 H7 116.2 . . ?
C8 C7 C5 117.22(12) . . ?
C8 C7 C6 119.07(12) . . ?
C8 C7 H7 116.2 . . ?
C7 C8 H8 109.1 . . ?
C7 C8 Br11 106.99(9) . . ?
C9 C8 C7 114.06(12) . . ?
C9 C8 H8 109.1 . . ?
C9 C8 Br11 108.40(9) . . ?
Br11 C8 H8 109.1 . . ?
C2 C9 C3 60.35(9) . . ?
C2 C9 H9 115.9 . . ?
C3 C9 H9 115.9 . . ?
C8 C9 C2 118.53(12) . . ?
C8 C9 C3 118.87(11) . . ?
C8 C9 H9 115.9 . . ?
C13 O12 C1 119.14(11) . . ?
O12 C13 C15 110.74(12) . . ?
O14 C13 O12 125.05(13) . . ?
O14 C13 C15 124.17(13) . . ?
C16 C15 C13 124.52(12) . . ?
C16 C15 C20 118.24(14) . . ?
C20 C15 C13 117.23(13) . . ?
C15 C16 Cl21 121.20(11) . . ?
C17 C16 C15 121.21(13) . . ?
C17 C16 Cl21 117.49(12) . . ?
C16 C17 H17 120.3 . . ?
C18 C17 C16 119.39(15) . . ?
C18 C17 H17 120.3 . . ?
C17 C18 H18 119.8 . . ?
C19 C18 C17 120.35(14) . . ?
C19 C18 H18 119.8 . . ?
C18 C19 H19 120.0 . . ?
C20 C19 C18 119.92(14) . . ?
C20 C19 H19 120.0 . . ?
C15 C20 H20 119.6 . . ?
C19 C20 C15 120.85(15) . . ?
C19 C20 H20 119.6 . . ?
C23 C22 C3 122.28(13) . . ?
C23 C22 C27 118.91(14) . . ?
C27 C22 C3 118.80(13) . . ?
C22 C23 H23 119.7 . . ?
C22 C23 C24 120.51(14) . . ?
C24 C23 H23 119.7 . . ?
C23 C24 H24 119.9 . . ?
C25 C24 C23 120.17(14) . . ?
C25 C24 H24 119.9 . . ?
C24 C25 H25 120.2 . . ?
C24 C25 C26 119.62(14) . . ?
C26 C25 H25 120.2 . . ?
C25 C26 H26 120.0 . . ?
C27 C26 C25 120.01(14) . . ?
C27 C26 H26 120.0 . . ?
C22 C27 H27 119.6 . . ?
C26 C27 C22 120.77(15) . . ?
C26 C27 H27 119.6 . . ?

loop_
_geom_bond_atom_site_label_1
_geom_bond_atom_site_label_2
_geom_bond_distance
_geom_bond_site_symmetry_2
_geom_bond_publ_flag
C1 H1 1.0000 . ?
C1 C2 1.508(2) . ?
C1 C6 1.499(2) . ?
C1 O12 1.4700(17) . ?
C2 H2 1.0000 . ?
C2 C3 1.5295(18) . ?
C2 C9 1.5027(19) . ?
C3 C4 1.5020(18) . ?
C3 C9 1.5398(19) . ?
C3 C22 1.500(2) . ?
C4 C5 1.482(2) . ?
C4 O10 1.2155(17) . ?
C5 H5 1.0000 . ?
C5 C6 1.5226(19) . ?
C5 C7 1.5240(19) . ?
C6 H6 1.0000 . ?
C6 C7 1.5025(19) . ?
C7 H7 1.0000 . ?
C7 C8 1.4936(19) . ?
C8 H8 1.0000 . ?
C8 C9 1.492(2) . ?
C8 Br11 1.9950(13) . ?
C9 H9 1.0000 . ?
O12 C13 1.3376(17) . ?
C13 O14 1.2013(18) . ?
C13 C15 1.496(2) . ?
C15 C16 1.394(2) . ?
C15 C20 1.396(2) . ?
C16 C17 1.386(2) . ?
C16 Cl21 1.7434(14) . ?
C17 H17 0.9500 . ?
C17 C18 1.385(2) . ?
C18 H18 0.9500 . ?
C18 C19 1.384(2) . ?
C19 H19 0.9500 . ?
C19 C20 1.382(2) . ?
C20 H20 0.9500 . ?
C22 C23 1.385(2) . ?
C22 C27 1.398(2) . ?
C23 H23 0.9500 . ?
C23 C24 1.397(2) . ?
C24 H24 0.9500 . ?
C24 C25 1.387(2) . ?
C25 H25 0.9500 . ?
C25 C26 1.392(2) . ?
C26 H26 0.9500 . ?
C26 C27 1.386(2) . ?
C27 H27 0.9500 . ?

loop_
_geom_torsion_atom_site_label_1
_geom_torsion_atom_site_label_2
_geom_torsion_atom_site_label_3
_geom_torsion_atom_site_label_4
_geom_torsion
_geom_torsion_site_symmetry_1
_geom_torsion_site_symmetry_2
_geom_torsion_site_symmetry_3
_geom_torsion_site_symmetry_4
_geom_torsion_publ_flag
C1 C2 C3 C4 -3.06(18) . . . . ?
C1 C2 C3 C9 -108.37(14) . . . . ?
C1 C2 C3 C22 145.52(13) . . . . ?
C1 C2 C9 C3 109.91(13) . . . . ?
C1 C2 C9 C8 1.06(18) . . . . ?
C1 C6 C7 C5 -108.06(14) . . . . ?
C1 C6 C7 C8 -1.44(19) . . . . ?
C1 O12 C13 O14 6.9(2) . . . . ?
C1 O12 C13 C15 -175.37(11) . . . . ?
C2 C1 C6 C5 -35.03(17) . . . . ?
C2 C1 C6 C7 34.65(17) . . . . ?
C2 C1 O12 C13 105.40(13) . . . . ?
C2 C3 C4 C5 -32.90(17) . . . . ?
C2 C3 C4 O10 146.47(13) . . . . ?
C2 C3 C9 C8 108.28(14) . . . . ?
C2 C3 C22 C23 -29.09(19) . . . . ?
C2 C3 C22 C27 151.51(13) . . . . ?
C3 C2 C9 C8 -108.84(13) . . . . ?
C3 C4 C5 C6 34.51(17) . . . . ?
C3 C4 C5 C7 -33.23(17) . . . . ?
C3 C22 C23 C24 -178.82(13) . . . . ?
C3 C22 C27 C26 178.64(14) . . . . ?
C4 C3 C9 C2 -105.37(13) . . . . ?
C4 C3 C9 C8 2.90(17) . . . . ?
C4 C3 C22 C23 119.10(14) . . . . ?
C4 C3 C22 C27 -60.30(17) . . . . ?
C4 C5 C6 C1 0.69(18) . . . . ?
C4 C5 C6 C7 -107.59(13) . . . . ?
C4 C5 C7 C6 107.14(13) . . . . ?
C4 C5 C7 C8 -2.51(18) . . . . ?
C5 C6 C7 C8 106.62(14) . . . . ?
C5 C7 C8 C9 37.09(17) . . . . ?
C5 C7 C8 Br11 -82.77(13) . . . . ?
C6 C1 C2 C3 36.45(18) . . . . ?
C6 C1 C2 C9 -34.59(17) . . . . ?
C6 C1 O12 C13 -134.69(12) . . . . ?
C6 C5 C7 C8 -109.65(14) . . . . ?
C6 C7 C8 C9 -32.45(18) . . . . ?
C6 C7 C8 Br11 -152.31(10) . . . . ?
C7 C5 C6 C1 108.27(14) . . . . ?
C7 C8 C9 C2 32.47(17) . . . . ?
C7 C8 C9 C3 -37.45(17) . . . . ?
C9 C2 C3 C4 105.30(13) . . . . ?
C9 C2 C3 C22 -106.11(14) . . . . ?
C9 C3 C4 C5 32.63(16) . . . . ?
C9 C3 C4 O10 -148.00(13) . . . . ?
C9 C3 C22 C23 -97.32(16) . . . . ?
C9 C3 C22 C27 83.27(16) . . . . ?
O10 C4 C5 C6 -144.87(13) . . . . ?
O10 C4 C5 C7 147.39(13) . . . . ?
Br11 C8 C9 C2 151.54(10) . . . . ?
Br11 C8 C9 C3 81.62(13) . . . . ?
O12 C1 C2 C3 150.74(12) . . . . ?
O12 C1 C2 C9 79.71(14) . . . . ?
O12 C1 C6 C5 -150.02(11) . . . . ?
O12 C1 C6 C7 -80.34(14) . . . . ?
O12 C13 C15 C16 47.16(18) . . . . ?
O12 C13 C15 C20 -131.46(13) . . . . ?
C13 C15 C16 C17 -176.58(13) . . . . ?
C13 C15 C16 Cl21 7.0(2) . . . . ?
C13 C15 C20 C19 177.02(13) . . . . ?
O14 C13 C15 C16 -135.05(16) . . . . ?
O14 C13 C15 C20 46.3(2) . . . . ?
C15 C16 C17 C18 -0.6(2) . . . . ?
C16 C15 C20 C19 -1.7(2) . . . . ?
C16 C17 C18 C19 -1.2(2) . . . . ?
C17 C18 C19 C20 1.5(2) . . . . ?
C18 C19 C20 C15 0.0(2) . . . . ?
C20 C15 C16 C17 2.0(2) . . . . ?
C20 C15 C16 Cl21 -174.40(11) . . . . ?
Cl21 C16 C17 C18 175.93(11) . . . . ?
C22 C3 C4 C5 177.21(11) . . . . ?
C22 C3 C4 O10 -3.42(19) . . . . ?
C22 C3 C9 C2 110.57(14) . . . . ?
C22 C3 C9 C8 -141.16(13) . . . . ?
C22 C23 C24 C25 -0.2(2) . . . . ?
C23 C22 C27 C26 -0.8(2) . . . . ?
C23 C24 C25 C26 0.0(2) . . . . ?
C24 C25 C26 C27 -0.2(2) . . . . ?
C25 C26 C27 C22 0.6(2) . . . . ?
C27 C22 C23 C24 0.6(2) . . . . ?

loop_
_exptl_oxdiff_crystal_face_indexfrac_h
_exptl_oxdiff_crystal_face_indexfrac_k
_exptl_oxdiff_crystal_face_indexfrac_l
_exptl_oxdiff_crystal_face_x
_exptl_oxdiff_crystal_face_y
_exptl_oxdiff_crystal_face_z
0.1495 -7.0725 -0.8682 0.1482 -0.7917 0.5926
1.5409 -3.0111 -5.7790 0.1712 -0.9229 -0.3450
1.7108 2.0390 -6.1720 0.0856 -0.4673 -0.8800
-0.0755 7.1112 0.5992 -0.1436 0.7664 -0.6261
0.2050 -4.2830 6.1515 0.3572 0.0652 0.9317
-3.5293 -4.6720 0.2973 -0.6208 -0.1165 0.7753
-4.1568 -2.2726 -4.0248 -0.9589 -0.1787 0.2204
-0.3380 4.1870 -6.2487 -0.3863 -0.0706 -0.9197
2.6089 5.1584 -2.5288 0.3386 0.0643 -0.9387
3.7546 4.3922 0.4668 0.7011 0.1314 -0.7008
3.7997 0.6441 5.6205 0.9776 0.1818 0.1059
0.8827 4.6055 6.7604 0.3324 0.9404 0.0714
-0.1665 0.2688 7.8632 0.2470 0.6960 0.6742
1.5038 6.0313 -3.0583 0.0723 0.2091 -0.9752
-0.2898 -2.2094 -7.8214 -0.2990 -0.8441 -0.4450
-0.3473 6.3450 3.5323 -0.0766 0.9589 -0.2734
-4.0889 0.7570 -0.4115 -0.8768 0.4178 0.2381
-3.6146 2.8196 -2.2894 -0.8907 0.4238 -0.1646
4.0563 -1.1099 0.7297 0.8891 -0.4236 -0.1736
3.2055 -3.6096 3.0235 0.8495 -0.4039 0.3394
-3.3469 -4.0611 -5.5202 -0.8083 -0.5561 0.1935
